data_7228968
loop_
_publ_author_name
'Batrice, Rami J.'
'Ridenour, J. August'
'Ayscue III, R. Lee'
'Bertke, Jeffery A.'
'Knope, Karah E.'

_publ_section_title
;
 Synthesis, structure, and photoluminescent behaviour of molecular
 lanthanide--2-thiophenecarboxylate--2,2&#x2032;:6&#x2032;,2&#x2032;&#x2032;-terpyridine
 materials
;
_journal_name_full CrystEngComm
_journal_paper_doi 10.1039/C7CE01192J
_journal_year 2017
_chemical_formula_moiety 'C60 H44 N6 O14 S6 Sm2, 0.42(H2 O)'
_chemical_formula_sum 'C60 H44.84 N6 O14.42 S6 Sm2'
_chemical_formula_weight 1573.64
_space_group_crystal_system monoclinic
_space_group_IT_number 14
_space_group_name_Hall '-P 2ybc'
_space_group_name_H-M_alt 'P 1 21/c 1'
_symmetry_space_group_name_Hall '-P 2ybc'
_symmetry_space_group_name_H-M 'P 1 21/c 1'
_atom_sites_solution_hydrogens mixed
_atom_sites_solution_primary dual
_audit_creation_date 2017-04-06
_audit_creation_method
;
Olex2 1.2
(compiled Mar 28 2017 19:26:29 for OlexSys, GUI svn.r5335)
;
_audit_update_record
;
2017-04-17 deposited with the CCDC.
2017-08-23 downloaded from the CCDC.
;
_cell_angle_alpha 90
_cell_angle_beta 97.9830(10)
_cell_angle_gamma 90
_cell_formula_units_Z 2
_cell_length_a 11.9398(4)
_cell_length_b 25.4924(11)
_cell_length_c 9.7089(4)
_cell_measurement_reflns_used 9889
_cell_measurement_temperature 100(2)
_cell_measurement_theta_max 26.38
_cell_measurement_theta_min 2.26
_cell_volume 2926.5(2)
_computing_cell_refinement 'SAINT v8.37A (Bruker, 2015)'
_computing_data_reduction 'SAINT v8.37A (Bruker, 2015)'
_computing_molecular_graphics 'Olex2 (Dolomanov et al., 2009)'
_computing_publication_material 'Olex2 (Dolomanov et al., 2009)'
_computing_structure_refinement 'ShelXL (Sheldrick, 2015)'
_computing_structure_solution 'ShelXT (Sheldrick, 2015)'
_diffrn_ambient_temperature 100.0
_diffrn_measured_fraction_theta_full 0.999
_diffrn_measured_fraction_theta_max 0.998
_diffrn_measurement_device_type 'Bruker APEX-II CCD'
_diffrn_measurement_method '\f and \w scans'
_diffrn_radiation_type MoK\a
_diffrn_radiation_wavelength 0.71073
_diffrn_reflns_av_R_equivalents 0.0398
_diffrn_reflns_av_unetI/netI 0.0371
_diffrn_reflns_Laue_measured_fraction_full 0.999
_diffrn_reflns_Laue_measured_fraction_max 0.998
_diffrn_reflns_limit_h_max 14
_diffrn_reflns_limit_h_min -14
_diffrn_reflns_limit_k_max 31
_diffrn_reflns_limit_k_min -26
_diffrn_reflns_limit_l_max 11
_diffrn_reflns_limit_l_min -12
_diffrn_reflns_number 29934
_diffrn_reflns_point_group_measured_fraction_full 0.999
_diffrn_reflns_point_group_measured_fraction_max 0.998
_diffrn_reflns_theta_full 25.242
_diffrn_reflns_theta_max 26.389
_diffrn_reflns_theta_min 2.349
_diffrn_standards_number 0
_exptl_absorpt_coefficient_mu 2.275
_exptl_absorpt_correction_T_max 0.9579
_exptl_absorpt_correction_T_min 0.8744
_exptl_absorpt_correction_type multi-scan
_exptl_absorpt_process_details
;
SADABS-2016/2 (Bruker,2016) was used for absorption correction.
wR2(int) was 0.0713 before and 0.0477 after correction.
The Ratio of minimum to maximum transmission is 0.9128.
The \l/2 correction factor is Not present.
;
_exptl_crystal_colour colourless
_exptl_crystal_colour_primary colourless
_exptl_crystal_density_diffrn 1.786
_exptl_crystal_description rhombus
_exptl_crystal_F_000 1564
_exptl_crystal_size_max 0.12
_exptl_crystal_size_mid 0.106
_exptl_crystal_size_min 0.04
_refine_diff_density_max 0.451
_refine_diff_density_min -0.556
_refine_diff_density_rms 0.094
_refine_ls_extinction_method none
_refine_ls_goodness_of_fit_ref 1.051
_refine_ls_hydrogen_treatment mixed
_refine_ls_matrix_type full
_refine_ls_number_parameters 525
_refine_ls_number_reflns 5971
_refine_ls_number_restraints 378
_refine_ls_restrained_S_all 1.024
_refine_ls_R_factor_all 0.0384
_refine_ls_R_factor_gt 0.0258
_refine_ls_shift/su_max 0.004
_refine_ls_shift/su_mean 0.000
_refine_ls_structure_factor_coef Fsqd
_refine_ls_weighting_details 'w=1/[\s^2^(Fo^2^)+(0.0144P)^2^+2.6849P] where P=(Fo^2^+2Fc^2^)/3'
_refine_ls_weighting_scheme calc
_refine_ls_wR_factor_gt 0.0439
_refine_ls_wR_factor_ref 0.0463
_reflns_Friedel_coverage 0.000
_reflns_number_gt 5012
_reflns_number_total 5971
_reflns_threshold_expression 'I > 2\s(I)'
_cod_data_source_file c7ce01192j2.cif
_cod_data_source_block final_a_CCDC2
_cod_database_code 7228968
_shelx_shelxl_version_number 2014/7
_shelx_space_group_comment
;
The symmetry employed for this shelxl refinement is uniquely defined
by the following loop, which should always be used as a source of
symmetry information in preference to the above space-group names.
They are only intended as comments.
;
_shelx_estimated_absorpt_t_max 0.914
_shelx_estimated_absorpt_t_min 0.772
_olex2_refinement_description
;
1. Fixed Uiso
 At 1.2 times of:
  All C(H) groups
 At 1.5 times of:
  All O(H,H) groups
2. Restrained distances
 O8-H8B = O8-H8A
 0.86 with sigma of 0.02
 H8A-H8B
 1.35 with sigma of 0.02
 S1A-C17 \\sim S1-C17
 with sigma of 0.02
 S1-C20 \\sim S1A-C20A
 with sigma of 0.02
 C20-C19 \\sim C20A-C19A
 with sigma of 0.02
 C18A-C17 \\sim C18-C17
 with sigma of 0.02
 C19A-C18A \\sim C19-C18
 with sigma of 0.02
 S2A-C22 \\sim S2-C22
 with sigma of 0.02
 S2A-C25A \\sim S2-C25
 with sigma of 0.02
 C25-C24 \\sim C25A-C24A
 with sigma of 0.02
 C23-C22 \\sim C23A-C22
 with sigma of 0.02
 C24A-C23A \\sim C24-C23
 with sigma of 0.02
 S3-C27 \\sim S3A-C27
 with sigma of 0.02
 S3-C30 \\sim S3A-C30A
 with sigma of 0.02
 C30-C29 \\sim C30A-C29A
 with sigma of 0.02
 C28A-C27 \\sim C28-C27
 with sigma of 0.02
 C29A-C28A \\sim C29-C28
 with sigma of 0.02
3. Uiso/Uaniso restraints and constraints
S1 \\sim S1 \\sim S1 \\sim S1A \\sim S1A \\sim S1A \\sim C17 \\sim C17 \\sim
C17 \\sim C17 \\sim C17 \\sim C18 \\sim C18 \\sim C18 \\sim C18A \\sim C18A
\\sim C18A \\sim C19 \\sim C19 \\sim C19 \\sim C19A \\sim C19A \\sim C19A \\sim
C20 \\sim C20 \\sim C20 \\sim C20A \\sim C20A \\sim C20A: within 2A with sigma
of 0.01 and sigma for terminal atoms of 0.02
S2 \\sim S2 \\sim S2 \\sim S2A \\sim S2A \\sim S2A \\sim C22 \\sim C22 \\sim
C22 \\sim C22 \\sim C22 \\sim C23 \\sim C23 \\sim C23 \\sim C23A \\sim C23A
\\sim C23A \\sim C24 \\sim C24 \\sim C24 \\sim C24A \\sim C24A \\sim C24A \\sim
C25 \\sim C25 \\sim C25 \\sim C25A \\sim C25A \\sim C25A: within 2A with sigma
of 0.01 and sigma for terminal atoms of 0.02
S3 \\sim S3 \\sim S3 \\sim S3A \\sim S3A \\sim S3A \\sim C27 \\sim C27 \\sim
C27 \\sim C27 \\sim C27 \\sim C28 \\sim C28 \\sim C28 \\sim C28A \\sim C28A
\\sim C28A \\sim C29 \\sim C29 \\sim C29 \\sim C29A \\sim C29A \\sim C29A \\sim
C30 \\sim C30 \\sim C30 \\sim C30A \\sim C30A \\sim C30A: within 2A with sigma
of 0.01 and sigma for terminal atoms of 0.02
4. Others
 Sof(S1A)=Sof(C18A)=Sof(H18A)=Sof(C19A)=Sof(H19A)=Sof(C20A)=Sof(H20A)=1-FVAR(1)
 Sof(S1)=Sof(C18)=Sof(H18)=Sof(C19)=Sof(H19)=Sof(C20)=Sof(H20)=FVAR(1)
 Sof(S2A)=Sof(C23A)=Sof(H23A)=Sof(C24A)=Sof(H24A)=Sof(C25A)=Sof(H25A)=1-FVAR(2)
 Sof(S2)=Sof(C23)=Sof(H23)=Sof(C24)=Sof(H24)=Sof(C25)=Sof(H25)=FVAR(2)
 Sof(S3A)=Sof(C28A)=Sof(H28A)=Sof(C29A)=Sof(H29A)=Sof(C30A)=Sof(H30A)=1-FVAR(3)
 Sof(S3)=Sof(C28)=Sof(H28)=Sof(C29)=Sof(H29)=Sof(C30)=Sof(H30)=FVAR(3)
 Sof(O8)=Sof(H8A)=Sof(H8B)=FVAR(4)
5.a Rotating group:
 O7(H7A,H7B)
5.b Aromatic/amide H refined with riding coordinates:
 C1(H1), C2(H2), C3(H3), C4(H4), C7(H7), C8(H8), C9(H9), C12(H12), C13(H13),
 C14(H14), C15(H15), C18(H18), C18A(H18A), C19(H19), C19A(H19A), C20(H20),
 C20A(H20A), C23(H23), C23A(H23A), C24(H24), C24A(H24A), C25(H25), C25A(H25A),
 C28(H28), C28A(H28A), C29(H29), C29A(H29A), C30(H30), C30A(H30A)
;
_olex2_submission_special_instructions 'No special instructions were received'

loop_
_space_group_symop_operation_xyz
'x, y, z'
'-x, y+1/2, -z+1/2'
'-x, -y, -z'
'x, -y-1/2, z-1/2'

loop_
_atom_site_label
_atom_site_type_symbol
_atom_site_fract_x
_atom_site_fract_y
_atom_site_fract_z
_atom_site_U_iso_or_equiv
_atom_site_adp_type
_atom_site_occupancy
_atom_site_site_symmetry_order
_atom_site_calc_flag
_atom_site_refinement_flags_posn
_atom_site_refinement_flags_adp
_atom_site_refinement_flags_occupancy
_atom_site_disorder_assembly
_atom_site_disorder_group
Sm1 Sm 0.51625(2) 0.59810(2) 0.59925(2) 0.00923(4) Uani 1 1 d . . . . .
S1 S 0.2428(2) 0.55737(9) 1.0026(2) 0.0156(5) Uani 0.697(3) 1 d D U P A 1
S1A S 0.1427(6) 0.6373(3) 0.8139(7) 0.0136(12) Uani 0.303(3) 1 d D U P A 2
S2 S 0.8694(3) 0.53497(11) 0.7394(3) 0.0153(6) Uani 0.539(3) 1 d D U P B 1
S2A S 0.8774(3) 0.43838(12) 0.5709(4) 0.0143(7) Uani 0.461(3) 1 d D U P B 2
S3 S 0.9667(5) 0.6758(2) 0.4052(4) 0.0222(9) Uani 0.415(3) 1 d D U P C 1
S3A S 0.8853(3) 0.70524(13) 0.6607(3) 0.0151(6) Uani 0.585(3) 1 d D U P C 2
O1 O 0.41321(15) 0.55752(7) 0.7931(2) 0.0220(5) Uani 1 1 d . . . . .
O2 O 0.35336(14) 0.63359(7) 0.69868(19) 0.0147(4) Uani 1 1 d . . . . .
O3 O 0.61773(14) 0.51990(7) 0.65154(18) 0.0154(4) Uani 1 1 d . . . . .
O4 O 0.63574(14) 0.45269(7) 0.50912(19) 0.0150(4) Uani 1 1 d . . . . .
O5 O 0.77373(14) 0.60134(7) 0.37972(18) 0.0164(4) Uani 1 1 d . . . . .
O6 O 0.70370(14) 0.62965(7) 0.56912(18) 0.0149(4) Uani 1 1 d . . . . .
O7 O 0.55856(15) 0.56986(7) 0.36547(18) 0.0167(4) Uani 1 1 d . . . . .
H7A H 0.5413 0.5360 0.3504 0.025 Uiso 1 1 d GR . . . .
H7B H 0.6323 0.5741 0.3594 0.025 Uiso 1 1 d GR . . . .
O8 O 0.5031(8) 0.4691(3) 0.8957(9) 0.022(3) Uani 0.211(6) 1 d D . P . .
H8A H 0.480(11) 0.501(2) 0.877(12) 0.033 Uiso 0.211(6) 1 d DR . P . .
H8B H 0.524(12) 0.470(5) 0.984(3) 0.033 Uiso 0.211(6) 1 d DR . P . .
N1 N 0.41460(17) 0.66712(8) 0.4281(2) 0.0113(5) Uani 1 1 d . . . . .
N2 N 0.55037(17) 0.69709(8) 0.6609(2) 0.0112(5) Uani 1 1 d . . . . .
N3 N 0.62396(19) 0.61982(9) 0.8421(2) 0.0183(5) Uani 1 1 d . . . . .
C1 C 0.3447(2) 0.65116(11) 0.3155(3) 0.0152(6) Uani 1 1 d . . . . .
H1 H 0.3399 0.6147 0.2958 0.018 Uiso 1 1 calc R . . . .
C2 C 0.2793(2) 0.68514(11) 0.2267(3) 0.0179(6) Uani 1 1 d . . . . .
H2 H 0.2309 0.6723 0.1481 0.021 Uiso 1 1 calc R . . . .
C3 C 0.2865(2) 0.73811(11) 0.2555(3) 0.0183(6) Uani 1 1 d . . . . .
H3 H 0.2432 0.7625 0.1963 0.022 Uiso 1 1 calc R . . . .
C4 C 0.3571(2) 0.75523(10) 0.3713(3) 0.0151(6) Uani 1 1 d . . . . .
H4 H 0.3624 0.7916 0.3930 0.018 Uiso 1 1 calc R . . . .
C5 C 0.4207(2) 0.71885(10) 0.4562(3) 0.0120(6) Uani 1 1 d . . . . .
C6 C 0.5010(2) 0.73541(10) 0.5791(3) 0.0121(6) Uani 1 1 d . . . . .
C7 C 0.5247(2) 0.78844(10) 0.6072(3) 0.0159(6) Uani 1 1 d . . . . .
H7 H 0.4894 0.8149 0.5472 0.019 Uiso 1 1 calc R . . . .
C8 C 0.5994(2) 0.80177(11) 0.7224(3) 0.0199(7) Uani 1 1 d . . . . .
H8 H 0.6160 0.8376 0.7436 0.024 Uiso 1 1 calc R . . . .
C9 C 0.6498(2) 0.76263(11) 0.8066(3) 0.0183(6) Uani 1 1 d . . . . .
H9 H 0.7015 0.7712 0.8868 0.022 Uiso 1 1 calc R . . . .
C10 C 0.6247(2) 0.71026(11) 0.7737(3) 0.0142(6) Uani 1 1 d . . . . .
C11 C 0.6735(2) 0.66701(11) 0.8643(3) 0.0152(6) Uani 1 1 d . . . . .
C12 C 0.7629(2) 0.67447(13) 0.9707(3) 0.0233(7) Uani 1 1 d . . . . .
H12 H 0.8008 0.7073 0.9815 0.028 Uiso 1 1 calc R . . . .
C13 C 0.7957(3) 0.63368(14) 1.0603(3) 0.0305(8) Uani 1 1 d . . . . .
H13 H 0.8558 0.6384 1.1343 0.037 Uiso 1 1 calc R . . . .
C14 C 0.7412(3) 0.58622(13) 1.0422(3) 0.0317(8) Uani 1 1 d . . . . .
H14 H 0.7605 0.5580 1.1050 0.038 Uiso 1 1 calc R . . . .
C15 C 0.6578(3) 0.58084(12) 0.9306(3) 0.0290(8) Uani 1 1 d . . . . .
H15 H 0.6222 0.5476 0.9152 0.035 Uiso 1 1 calc R . . . .
C16 C 0.3443(2) 0.59536(11) 0.7799(3) 0.0146(6) Uani 1 1 d . . . . .
C17 C 0.2489(2) 0.59677(10) 0.8632(3) 0.0127(5) Uani 1 1 d D U . . .
C18 C 0.1535(10) 0.6286(5) 0.8405(12) 0.015(2) Uani 0.697(3) 1 d D U P A 1
H18 H 0.1427 0.6536 0.7672 0.017 Uiso 0.697(3) 1 calc R . P A 1
C18A C 0.233(2) 0.5659(9) 0.979(2) 0.015(3) Uani 0.303(3) 1 d D U P A 2
H18A H 0.2851 0.5399 1.0161 0.018 Uiso 0.303(3) 1 calc R . P A 2
C19 C 0.0741(10) 0.6215(4) 0.9330(10) 0.0131(14) Uani 0.697(3) 1 d D U P A 1
H19 H 0.0046 0.6398 0.9306 0.016 Uiso 0.697(3) 1 calc R . P A 1
C19A C 0.1328(18) 0.5765(10) 1.033(3) 0.015(2) Uani 0.303(3) 1 d D U P A 2
H19A H 0.1079 0.5606 1.1123 0.018 Uiso 0.303(3) 1 calc R . P A 2
C20 C 0.1135(7) 0.5839(4) 1.0265(12) 0.0138(15) Uani 0.697(3) 1 d D U P A 1
H20 H 0.0732 0.5730 1.0993 0.017 Uiso 0.697(3) 1 calc R . P A 1
C20A C 0.079(3) 0.6139(11) 0.952(3) 0.014(3) Uani 0.303(3) 1 d D U P A 2
H20A H 0.0083 0.6272 0.9694 0.017 Uiso 0.303(3) 1 calc R . P A 2
C21 C 0.6758(2) 0.48703(10) 0.5943(3) 0.0120(6) Uani 1 1 d . . . . .
C22 C 0.8000(2) 0.48773(9) 0.6313(3) 0.0099(5) Uani 1 1 d D U . . .
C23 C 0.8770(11) 0.4537(4) 0.5882(14) 0.016(2) Uani 0.539(3) 1 d D U P B 1
H23 H 0.8543 0.4260 0.5251 0.019 Uiso 0.539(3) 1 calc R . P B 1
C23A C 0.8671(12) 0.5233(5) 0.7079(13) 0.016(2) Uani 0.461(3) 1 d D U P B 2
H23A H 0.8371 0.5533 0.7481 0.019 Uiso 0.461(3) 1 calc R . P B 2
C24 C 0.9932(17) 0.4620(8) 0.643(3) 0.0157(19) Uani 0.539(3) 1 d D U P B 1
H24 H 1.0559 0.4411 0.6266 0.019 Uiso 0.539(3) 1 calc R . P B 1
C24A C 0.9853(18) 0.5127(9) 0.724(3) 0.016(2) Uani 0.461(3) 1 d D U P B 2
H24A H 1.0442 0.5325 0.7754 0.019 Uiso 0.461(3) 1 calc R . P B 2
C25 C 0.9956(15) 0.5056(7) 0.722(3) 0.015(2) Uani 0.539(3) 1 d D U P B 1
H25 H 1.0651 0.5195 0.7670 0.018 Uiso 0.539(3) 1 calc R . P B 1
C25A C 0.996(2) 0.4685(9) 0.650(3) 0.015(2) Uani 0.461(3) 1 d D U P B 2
H25A H 1.0690 0.4545 0.6431 0.017 Uiso 0.461(3) 1 calc R . P B 2
C26 C 0.7772(2) 0.62881(10) 0.4864(3) 0.0116(6) Uani 1 1 d . . . . .
C27 C 0.8743(2) 0.66564(10) 0.5192(3) 0.0132(6) Uani 1 1 d D U . . .
C28 C 0.8951(15) 0.7008(7) 0.6277(15) 0.017(3) Uani 0.415(3) 1 d D U P C 1
H28 H 0.8477 0.7025 0.6985 0.020 Uiso 0.415(3) 1 calc R . P C 1
C28A C 0.9599(12) 0.6752(7) 0.4426(11) 0.021(2) Uani 0.585(3) 1 d D U P C 2
H28A H 0.9676 0.6561 0.3605 0.025 Uiso 0.585(3) 1 calc R . P C 2
C29 C 0.9899(19) 0.7340(12) 0.629(2) 0.017(2) Uani 0.415(3) 1 d D U P C 1
H29 H 1.0186 0.7579 0.7003 0.020 Uiso 0.415(3) 1 calc R . P C 1
C29A C 1.0361(15) 0.7154(5) 0.4933(16) 0.0193(18) Uani 0.585(3) 1 d D U P C 2
H29A H 1.1000 0.7264 0.4525 0.023 Uiso 0.585(3) 1 calc R . P C 2
C30 C 1.032(2) 0.7249(7) 0.508(2) 0.018(2) Uani 0.415(3) 1 d D U P C 1
H30 H 1.0933 0.7445 0.4817 0.022 Uiso 0.415(3) 1 calc R . P C 1
C30A C 1.0025(13) 0.7355(8) 0.6106(16) 0.0161(19) Uani 0.585(3) 1 d D U P C 2
H30A H 1.0403 0.7639 0.6607 0.019 Uiso 0.585(3) 1 calc R . P C 2

loop_
_atom_site_aniso_label
_atom_site_aniso_U_11
_atom_site_aniso_U_22
_atom_site_aniso_U_33
_atom_site_aniso_U_23
_atom_site_aniso_U_13
_atom_site_aniso_U_12
Sm1 0.00773(7) 0.00761(7) 0.01249(7) -0.00198(6) 0.00187(5) 0.00089(6)
S1 0.0185(8) 0.0156(9) 0.0130(9) 0.0044(6) 0.0036(6) 0.0016(6)
S1A 0.0108(17) 0.012(2) 0.019(3) 0.0032(18) 0.0058(16) 0.0025(13)
S2 0.0129(8) 0.0128(12) 0.0186(12) -0.0039(8) -0.0028(8) 0.0005(7)
S2A 0.0091(9) 0.0163(16) 0.0181(12) -0.0054(11) 0.0039(8) 0.0014(10)
S3 0.0208(13) 0.0313(13) 0.0162(19) -0.0018(16) 0.0086(13) -0.0145(10)
S3A 0.0096(9) 0.0190(9) 0.0168(12) -0.0046(8) 0.0024(8) -0.0010(6)
O1 0.0182(11) 0.0183(11) 0.0318(12) 0.0056(9) 0.0115(9) 0.0076(9)
O2 0.0146(10) 0.0125(10) 0.0190(10) -0.0002(8) 0.0091(8) -0.0011(8)
O3 0.0141(10) 0.0146(10) 0.0174(10) -0.0020(8) 0.0023(8) 0.0076(8)
O4 0.0094(9) 0.0126(10) 0.0228(11) -0.0065(9) 0.0017(8) -0.0023(8)
O5 0.0140(10) 0.0213(10) 0.0141(10) -0.0054(9) 0.0023(8) 0.0005(8)
O6 0.0099(9) 0.0194(10) 0.0162(10) -0.0057(8) 0.0050(8) -0.0011(8)
O7 0.0117(10) 0.0183(10) 0.0206(11) -0.0053(9) 0.0041(8) 0.0016(8)
O8 0.034(7) 0.015(5) 0.015(5) 0.006(4) -0.003(4) 0.003(4)
N1 0.0108(11) 0.0088(11) 0.0145(12) -0.0020(9) 0.0020(9) -0.0018(9)
N2 0.0043(11) 0.0158(12) 0.0144(12) -0.0033(10) 0.0051(9) -0.0005(9)
N3 0.0227(13) 0.0188(13) 0.0131(12) -0.0051(10) 0.0011(10) 0.0091(11)
C1 0.0143(14) 0.0127(14) 0.0183(15) 0.0001(12) 0.0014(12) -0.0034(11)
C2 0.0120(14) 0.0226(16) 0.0183(16) 0.0013(13) -0.0003(12) -0.0022(12)
C3 0.0098(14) 0.0232(16) 0.0221(16) 0.0076(13) 0.0033(12) 0.0053(12)
C4 0.0152(14) 0.0101(14) 0.0220(16) 0.0004(12) 0.0096(12) 0.0015(11)
C5 0.0101(13) 0.0115(14) 0.0164(14) 0.0005(11) 0.0087(11) -0.0009(11)
C6 0.0085(13) 0.0148(14) 0.0148(15) -0.0024(12) 0.0077(11) -0.0019(11)
C7 0.0188(15) 0.0117(13) 0.0196(15) -0.0015(13) 0.0112(12) -0.0029(12)
C8 0.0218(16) 0.0160(15) 0.0253(17) -0.0103(13) 0.0155(13) -0.0094(12)
C9 0.0143(15) 0.0251(17) 0.0171(15) -0.0124(13) 0.0072(12) -0.0079(12)
C10 0.0087(13) 0.0208(15) 0.0148(14) -0.0062(12) 0.0078(11) -0.0029(11)
C11 0.0125(14) 0.0223(16) 0.0117(14) -0.0077(12) 0.0051(11) 0.0031(12)
C12 0.0136(15) 0.0418(19) 0.0151(16) -0.0088(14) 0.0039(12) -0.0001(14)
C13 0.0198(17) 0.059(2) 0.0116(16) -0.0120(16) -0.0025(13) 0.0147(16)
C14 0.045(2) 0.034(2) 0.0141(16) -0.0054(14) -0.0040(15) 0.0234(16)
C15 0.047(2) 0.0212(17) 0.0165(16) -0.0048(13) -0.0026(15) 0.0127(15)
C16 0.0134(14) 0.0150(14) 0.0159(14) -0.0060(13) 0.0041(11) -0.0050(12)
C17 0.0115(13) 0.0128(13) 0.0139(13) 0.0000(12) 0.0016(10) -0.0020(11)
C18 0.021(3) 0.010(4) 0.012(4) 0.007(3) 0.002(3) -0.001(3)
C18A 0.015(4) 0.013(5) 0.016(5) 0.003(4) -0.001(4) 0.002(4)
C19 0.012(2) 0.010(3) 0.017(3) 0.004(2) 0.001(2) 0.004(2)
C19A 0.017(5) 0.012(5) 0.014(4) 0.010(4) -0.002(4) 0.004(4)
C20 0.012(3) 0.014(4) 0.017(3) 0.001(3) 0.006(3) 0.001(2)
C20A 0.013(4) 0.014(5) 0.016(5) 0.001(4) 0.007(4) 0.002(4)
C21 0.0157(14) 0.0098(13) 0.0110(14) 0.0037(11) 0.0032(11) 0.0014(11)
C22 0.0121(13) 0.0070(12) 0.0111(13) 0.0010(11) 0.0035(11) -0.0008(10)
C23 0.018(3) 0.015(5) 0.014(4) -0.002(4) -0.001(3) -0.002(3)
C23A 0.019(4) 0.013(5) 0.018(5) 0.001(3) 0.009(3) 0.005(3)
C24 0.016(3) 0.014(4) 0.017(4) -0.002(3) 0.003(3) -0.002(3)
C24A 0.019(4) 0.010(4) 0.020(3) -0.002(4) 0.005(3) 0.000(3)
C25 0.011(3) 0.015(5) 0.019(3) 0.006(4) -0.001(3) -0.003(3)
C25A 0.010(3) 0.017(5) 0.017(4) 0.002(4) 0.003(3) -0.003(3)
C26 0.0088(13) 0.0095(13) 0.0159(15) 0.0051(12) -0.0002(11) 0.0048(10)
C27 0.0105(13) 0.0160(14) 0.0124(14) 0.0025(11) -0.0008(11) 0.0028(11)
C28 0.014(4) 0.022(4) 0.017(5) 0.002(4) 0.008(4) 0.005(3)
C28A 0.022(4) 0.029(3) 0.011(5) -0.004(4) 0.002(3) -0.001(3)
C29 0.017(4) 0.019(4) 0.014(4) 0.000(4) 0.003(3) 0.003(4)
C29A 0.018(3) 0.026(4) 0.014(3) 0.001(3) 0.005(3) -0.002(3)
C30 0.014(4) 0.022(4) 0.017(4) -0.002(4) 0.000(4) -0.006(4)
C30A 0.012(3) 0.017(3) 0.020(4) 0.003(3) 0.002(3) -0.005(3)

loop_
_atom_type_symbol
_atom_type_description
_atom_type_scat_dispersion_real
_atom_type_scat_dispersion_imag
_atom_type_scat_source
C C 0.0033 0.0016 'International Tables Vol C Tables 4.2.6.8 and 6.1.1.4'
H H 0.0000 0.0000 'International Tables Vol C Tables 4.2.6.8 and 6.1.1.4'
N N 0.0061 0.0033 'International Tables Vol C Tables 4.2.6.8 and 6.1.1.4'
O O 0.0106 0.0060 'International Tables Vol C Tables 4.2.6.8 and 6.1.1.4'
S S 0.1246 0.1234 'International Tables Vol C Tables 4.2.6.8 and 6.1.1.4'
Sm Sm -0.1638 3.4418 'International Tables Vol C Tables 4.2.6.8 and 6.1.1.4'

loop_
_geom_angle_atom_site_label_1
_geom_angle_atom_site_label_2
_geom_angle_atom_site_label_3
_geom_angle
_geom_angle_site_symmetry_1
_geom_angle_site_symmetry_3
O1 Sm1 N1 120.36(6) . .
O1 Sm1 N2 107.03(6) . .
O1 Sm1 C16 26.00(7) . .
O2 Sm1 O1 51.94(6) . .
O2 Sm1 O7 137.13(6) . .
O2 Sm1 N1 71.21(6) . .
O2 Sm1 N2 70.22(6) . .
O2 Sm1 N3 83.31(6) . .
O2 Sm1 C16 25.97(7) . .
O3 Sm1 O1 77.76(6) . .
O3 Sm1 O2 129.70(6) . .
O3 Sm1 O4 88.42(6) . 3_666
O3 Sm1 O6 81.44(6) . .
O3 Sm1 O7 77.81(6) . .
O3 Sm1 N1 153.11(6) . .
O3 Sm1 N2 135.25(6) . .
O3 Sm1 N3 78.95(7) . .
O3 Sm1 C16 103.74(7) . .
O4 Sm1 O1 72.07(6) 3_666 .
O4 Sm1 O2 77.02(6) 3_666 .
O4 Sm1 O6 142.41(6) 3_666 .
O4 Sm1 O7 71.11(6) 3_666 .
O4 Sm1 N1 79.88(6) 3_666 .
O4 Sm1 N2 136.00(6) 3_666 .
O4 Sm1 N3 141.30(7) 3_666 .
O4 Sm1 C16 71.85(7) 3_666 .
O6 Sm1 O1 138.89(6) . .
O6 Sm1 O2 135.71(6) . .
O6 Sm1 O7 71.38(6) . .
O6 Sm1 N1 93.15(6) . .
O6 Sm1 N2 65.89(6) . .
O6 Sm1 N3 71.90(7) . .
O6 Sm1 C16 145.73(7) . .
O7 Sm1 O1 135.90(6) . .
O7 Sm1 N1 75.52(6) . .
O7 Sm1 N2 116.20(6) . .
O7 Sm1 N3 138.83(6) . .
O7 Sm1 C16 142.87(7) . .
N1 Sm1 N2 62.42(6) . .
N1 Sm1 C16 95.54(7) . .
N2 Sm1 C16 89.18(7) . .
N3 Sm1 O1 69.55(7) . .
N3 Sm1 N1 124.52(7) . .
N3 Sm1 N2 62.75(7) . .
N3 Sm1 C16 75.89(7) . .
C17 S1 C20 90.8(4) . .
C17 S1A C20A 87.7(10) . .
C25 S2 C22 89.5(7) . .
C25A S2A C22 88.2(9) . .
C27 S3 C30 90.9(9) . .
C27 S3A C30A 90.7(6) . .
C16 O1 Sm1 89.40(15) . .
C16 O2 Sm1 95.83(15) . .
C21 O3 Sm1 139.87(16) . .
C21 O4 Sm1 151.53(17) . 3_666
C26 O6 Sm1 142.99(16) . .
Sm1 O7 H7A 110.8 . .
Sm1 O7 H7B 110.5 . .
H7A O7 H7B 108.1 . .
H8A O8 H8B 104(3) . .
C1 N1 Sm1 119.79(16) . .
C1 N1 C5 118.1(2) . .
C5 N1 Sm1 121.71(17) . .
C6 N2 Sm1 121.73(16) . .
C6 N2 C10 118.9(2) . .
C10 N2 Sm1 119.29(17) . .
C11 N3 Sm1 119.33(17) . .
C15 N3 Sm1 119.62(19) . .
C15 N3 C11 118.3(2) . .
N1 C1 H1 118.3 . .
N1 C1 C2 123.4(3) . .
C2 C1 H1 118.3 . .
C1 C2 H2 120.9 . .
C3 C2 C1 118.2(3) . .
C3 C2 H2 120.9 . .
C2 C3 H3 120.4 . .
C2 C3 C4 119.2(3) . .
C4 C3 H3 120.4 . .
C3 C4 H4 120.2 . .
C3 C4 C5 119.5(2) . .
C5 C4 H4 120.2 . .
N1 C5 C4 121.5(2) . .
N1 C5 C6 116.9(2) . .
C4 C5 C6 121.6(2) . .
N2 C6 C5 116.7(2) . .
N2 C6 C7 121.8(2) . .
C7 C6 C5 121.4(2) . .
C6 C7 H7 120.4 . .
C8 C7 C6 119.2(3) . .
C8 C7 H7 120.4 . .
C7 C8 H8 120.5 . .
C7 C8 C9 119.1(3) . .
C9 C8 H8 120.5 . .
C8 C9 H9 120.1 . .
C8 C9 C10 119.7(3) . .
C10 C9 H9 120.1 . .
N2 C10 C9 121.3(3) . .
N2 C10 C11 117.2(2) . .
C9 C10 C11 121.5(2) . .
N3 C11 C10 116.3(2) . .
N3 C11 C12 121.1(3) . .
C12 C11 C10 122.5(3) . .
C11 C12 H12 120.4 . .
C13 C12 C11 119.2(3) . .
C13 C12 H12 120.4 . .
C12 C13 H13 120.1 . .
C14 C13 C12 119.8(3) . .
C14 C13 H13 120.1 . .
C13 C14 H14 121.1 . .
C15 C14 C13 117.9(3) . .
C15 C14 H14 121.1 . .
N3 C15 C14 123.6(3) . .
N3 C15 H15 118.2 . .
C14 C15 H15 118.2 . .
O1 C16 Sm1 64.59(14) . .
O1 C16 O2 122.7(2) . .
O1 C16 C17 120.1(2) . .
O2 C16 Sm1 58.21(13) . .
O2 C16 C17 117.2(2) . .
C17 C16 Sm1 174.73(19) . .
C16 C17 S1 122.7(2) . .
C16 C17 S1A 118.2(3) . .
C18 C17 S1 110.3(5) . .
C18 C17 C16 126.9(5) . .
C18A C17 S1A 113.3(9) . .
C18A C17 C16 128.4(10) . .
C17 C18 H18 122.2 . .
C17 C18 C19 115.7(9) . .
C19 C18 H18 122.2 . .
C17 C18A H18A 122.7 . .
C19A C18A C17 114.5(19) . .
C19A C18A H18A 122.7 . .
C18 C19 H19 125.8 . .
C20 C19 C18 108.5(11) . .
C20 C19 H19 125.8 . .
C18A C19A H19A 127.1 . .
C20A C19A C18A 106(3) . .
C20A C19A H19A 127.1 . .
S1 C20 H20 122.6 . .
C19 C20 S1 114.8(10) . .
C19 C20 H20 122.6 . .
S1A C20A H20A 120.8 . .
C19A C20A S1A 118(2) . .
C19A C20A H20A 120.8 . .
O3 C21 C22 118.6(2) . .
O4 C21 O3 124.8(2) . .
O4 C21 C22 116.6(2) . .
C21 C22 S2 122.4(2) . .
C21 C22 S2A 118.6(2) . .
C23 C22 S2 109.9(5) . .
C23 C22 C21 127.7(5) . .
C23A C22 S2A 111.9(6) . .
C23A C22 C21 129.5(6) . .
C22 C23 H23 121.6 . .
C22 C23 C24 116.7(12) . .
C24 C23 H23 121.6 . .
C22 C23A H23A 122.2 . .
C22 C23A C24A 115.5(14) . .
C24A C23A H23A 122.2 . .
C23 C24 H24 127.0 . .
C25 C24 C23 106(2) . .
C25 C24 H24 127.0 . .
C23A C24A H24A 127.2 . .
C25A C24A C23A 106(2) . .
C25A C24A H24A 127.2 . .
S2 C25 H25 121.1 . .
C24 C25 S2 117.8(19) . .
C24 C25 H25 121.1 . .
S2A C25A H25A 120.6 . .
C24A C25A S2A 119(2) . .
C24A C25A H25A 120.6 . .
O5 C26 O6 126.1(2) . .
O5 C26 C27 117.8(2) . .
O6 C26 C27 116.1(2) . .
C26 C27 S3 121.0(3) . .
C26 C27 S3A 121.2(2) . .
C28 C27 S3 109.7(7) . .
C28 C27 C26 128.6(8) . .
C28A C27 S3A 110.8(6) . .
C28A C27 C26 127.8(6) . .
C27 C28 H28 121.4 . .
C27 C28 C29 117.1(16) . .
C29 C28 H28 121.4 . .
C27 C28A H28A 122.1 . .
C27 C28A C29A 115.7(12) . .
C29A C28A H28A 122.1 . .
C28 C29 H29 126.8 . .
C30 C29 C28 106(2) . .
C30 C29 H29 126.8 . .
C28A C29A H29A 125.8 . .
C30A C29A C28A 108.3(17) . .
C30A C29A H29A 125.8 . .
S3 C30 H30 122.2 . .
C29 C30 S3 116(2) . .
C29 C30 H30 122.1 . .
S3A C30A H30A 122.8 . .
C29A C30A S3A 114.4(15) . .
C29A C30A H30A 122.8 . .

loop_
_geom_bond_atom_site_label_1
_geom_bond_atom_site_label_2
_geom_bond_distance
_geom_bond_site_symmetry_2
Sm1 O1 2.6016(19) .
Sm1 O2 2.4606(17) .
Sm1 O3 2.3514(17) .
Sm1 O4 2.3550(17) 3_666
Sm1 O6 2.4338(17) .
Sm1 O7 2.4986(18) .
Sm1 N1 2.602(2) .
Sm1 N2 2.612(2) .
Sm1 N3 2.584(2) .
Sm1 C16 2.880(3) .
S1 C17 1.695(3) .
S1 C20 1.730(7) .
S1A C17 1.653(7) .
S1A C20A 1.734(19) .
S2 C22 1.731(3) .
S2 C25 1.712(16) .
S2A C22 1.712(4) .
S2A C25A 1.702(19) .
S3 C27 1.688(5) .
S3 C30 1.718(16) .
S3A C27 1.695(3) .
S3A C30A 1.726(12) .
O1 C16 1.263(3) .
O2 C16 1.268(3) .
O3 C21 1.264(3) .
O4 Sm1 2.3550(17) 3_666
O4 C21 1.253(3) .
O5 C26 1.246(3) .
O6 C26 1.270(3) .
O7 H7A 0.8955 .
O7 H7B 0.8974 .
O8 H8A 0.86(2) .
O8 H8B 0.86(2) .
N1 C1 1.343(3) .
N1 C5 1.347(3) .
N2 C6 1.342(3) .
N2 C10 1.353(3) .
N3 C11 1.345(3) .
N3 C15 1.339(4) .
C1 H1 0.9500 .
C1 C2 1.384(4) .
C2 H2 0.9500 .
C2 C3 1.379(4) .
C3 H3 0.9500 .
C3 C4 1.379(4) .
C4 H4 0.9500 .
C4 C5 1.394(4) .
C5 C6 1.484(4) .
C6 C7 1.400(4) .
C7 H7 0.9500 .
C7 C8 1.373(4) .
C8 H8 0.9500 .
C8 C9 1.375(4) .
C9 H9 0.9500 .
C9 C10 1.395(4) .
C10 C11 1.479(4) .
C11 C12 1.392(4) .
C12 H12 0.9500 .
C12 C13 1.377(4) .
C13 H13 0.9500 .
C13 C14 1.374(5) .
C14 H14 0.9500 .
C14 C15 1.373(4) .
C15 H15 0.9500 .
C16 C17 1.487(4) .
C17 C18 1.391(11) .
C17 C18A 1.404(16) .
C18 H18 0.9500 .
C18 C19 1.405(15) .
C18A H18A 0.9500 .
C18A C19A 1.40(2) .
C19 H19 0.9500 .
C19 C20 1.358(7) .
C19A H19A 0.9500 .
C19A C20A 1.342(15) .
C20 H20 0.9500 .
C20A H20A 0.9500 .
C21 C22 1.476(3) .
C22 C23 1.371(10) .
C22 C23A 1.362(11) .
C23 H23 0.9500 .
C23 C24 1.43(2) .
C23A H23A 0.9500 .
C23A C24A 1.42(2) .
C24 H24 0.9500 .
C24 C25 1.351(10) .
C24A H24A 0.9500 .
C24A C25A 1.348(12) .
C25 H25 0.9500 .
C25A H25A 0.9500 .
C26 C27 1.492(4) .
C27 C28 1.379(13) .
C27 C28A 1.366(11) .
C28 H28 0.9500 .
C28 C29 1.41(2) .
C28A H28A 0.9500 .
C28A C29A 1.413(18) .
C29 H29 0.9500 .
C29 C30 1.362(13) .
C29A H29A 0.9500 .
C29A C30A 1.360(10) .
C30 H30 0.9500 .
C30A H30A 0.9500 .

loop_
_geom_hbond_atom_site_label_D
_geom_hbond_atom_site_label_H
_geom_hbond_atom_site_label_A
_geom_hbond_distance_DH
_geom_hbond_distance_HA
_geom_hbond_distance_DA
_geom_hbond_angle_DHA
_geom_hbond_site_symmetry_A
O7 H7A O3 0.90 2.37 3.098(3) 138.3 3_666
O7 H7B O5 0.90 1.81 2.677(2) 161.4 .
O8 H8A O1 0.86(2) 1.80(4) 2.633(9) 164(11) .
O8 H8B O1 0.86(2) 2.30(4) 3.122(9) 161(10) 3_667
O8 H8B O8 0.86(2) 2.00(10) 2.576(18) 123(9) 3_667
